data_7231703
loop_
_publ_author_name
'Adonin, Sergey A.'
'Gorokh, Igor D.'
'Novikov, Alexander S.'
'Samsonenko, Denis G.'
'Yushina, Irina V.'
'Sokolov, Maxim N.'
'Fedin, Vladimir P.'

_publ_section_title
;
 Halobismuthates with halopyridinium cations: appearance or non-appearance
 of unusual colouring
;
_journal_issue 48
_journal_name_full CrystEngComm
_journal_page_first 7766
_journal_paper_doi 10.1039/C8CE01749B
_journal_volume 20
_journal_year 2018
_chemical_formula_sum 'C10 H10 Bi Br7 N2'
_chemical_formula_weight 926.55
_space_group_crystal_system triclinic
_space_group_IT_number 2
_space_group_name_Hall '-P 1'
_space_group_name_H-M_alt 'P -1'
_symmetry_space_group_name_Hall '-P 1'
_symmetry_space_group_name_H-M 'P -1'
_atom_sites_solution_hydrogens geom
_atom_sites_solution_primary dual
_atom_sites_solution_secondary difmap
_audit_creation_method SHELXL-2017/1
_audit_update_record
;
2018-08-24 deposited with the CCDC.
2018-10-26 downloaded from the CCDC.
;
_cell_angle_alpha 100.260(3)
_cell_angle_beta 97.127(3)
_cell_angle_gamma 108.312(3)
_cell_formula_units_Z 2
_cell_length_a 9.1733(3)
_cell_length_b 10.5445(3)
_cell_length_c 10.7330(4)
_cell_measurement_reflns_used 3404
_cell_measurement_temperature 130(2)
_cell_measurement_theta_max 28.66
_cell_measurement_theta_min 3.97
_cell_volume 951.67(6)
_computing_cell_refinement 'CrysAlisPro 1.171.38.41 (Rigaku OD, 2015)'
_computing_data_collection 'CrysAlisPro 1.171.38.41 (Rigaku OD, 2015)'
_computing_data_reduction 'CrysAlisPro 1.171.38.41 (Rigaku OD, 2015)'
_computing_molecular_graphics 'ShelXle (H\"ubschle, 2011)'
_computing_publication_material 'CIFTAB-2014 (Sheldrick, 2015)'
_computing_structure_refinement 'SHELXL-2017 (Sheldrick, 2015)'
_computing_structure_solution 'SHELXT-2014 (Sheldrick, 2015)'
_diffrn_ambient_temperature 130(2)
_diffrn_detector 'CCD plate'
_diffrn_detector_area_resol_mean 10.6168
_diffrn_detector_type AtlasS2
_diffrn_measured_fraction_theta_full 0.997
_diffrn_measured_fraction_theta_max 0.813
_diffrn_measurement_device 'four-circle diffractometer'
_diffrn_measurement_device_type 'New Xcalibur, AtlasS2'
_diffrn_measurement_method '\w scans'
_diffrn_radiation_monochromator graphite
_diffrn_radiation_probe x-ray
_diffrn_radiation_source 'fine-focus sealed tube'
_diffrn_radiation_type MoK\a
_diffrn_radiation_wavelength 0.71073
_diffrn_reflns_av_R_equivalents 0.0250
_diffrn_reflns_av_unetI/netI 0.0500
_diffrn_reflns_Laue_measured_fraction_full 0.997
_diffrn_reflns_Laue_measured_fraction_max 0.813
_diffrn_reflns_limit_h_max 9
_diffrn_reflns_limit_h_min -11
_diffrn_reflns_limit_k_max 14
_diffrn_reflns_limit_k_min -10
_diffrn_reflns_limit_l_max 14
_diffrn_reflns_limit_l_min -12
_diffrn_reflns_number 7197
_diffrn_reflns_point_group_measured_fraction_full 0.997
_diffrn_reflns_point_group_measured_fraction_max 0.813
_diffrn_reflns_theta_full 25.500
_diffrn_reflns_theta_max 29.136
_diffrn_reflns_theta_min 3.370
_diffrn_source 'sealed X-ray tube'
_exptl_absorpt_coefficient_mu 23.950
_exptl_absorpt_correction_T_max 1.00000
_exptl_absorpt_correction_T_min 0.25029
_exptl_absorpt_correction_type multi-scan
_exptl_absorpt_process_details
;
CrysAlisPro 1.171.38.41 (Rigaku Oxford Diffraction, 2015)
Empirical absorption correction using spherical harmonics,
implemented in SCALE3 ABSPACK scaling algorithm.
;
_exptl_crystal_colour colorless
_exptl_crystal_density_diffrn 3.233
_exptl_crystal_description block
_exptl_crystal_F_000 824
_exptl_crystal_size_max 0.16
_exptl_crystal_size_mid 0.12
_exptl_crystal_size_min 0.06
_refine_diff_density_max 1.659
_refine_diff_density_min -1.605
_refine_diff_density_rms 0.220
_refine_ls_extinction_method none
_refine_ls_goodness_of_fit_ref 1.013
_refine_ls_hydrogen_treatment constr
_refine_ls_matrix_type full
_refine_ls_number_parameters 181
_refine_ls_number_reflns 4174
_refine_ls_number_restraints 0
_refine_ls_restrained_S_all 1.013
_refine_ls_R_factor_all 0.0390
_refine_ls_R_factor_gt 0.0301
_refine_ls_shift/su_max 0.001
_refine_ls_shift/su_mean 0.000
_refine_ls_structure_factor_coef Fsqd
_refine_ls_weighting_details 'w=1/[\s^2^(Fo^2^)+(0.0150P)^2^] where P=(Fo^2^+2Fc^2^)/3'
_refine_ls_weighting_scheme calc
_refine_ls_wR_factor_gt 0.0525
_refine_ls_wR_factor_ref 0.0560
_reflns_Friedel_coverage 0.000
_reflns_number_gt 3614
_reflns_number_total 4174
_reflns_threshold_expression >2\s(I)
_cod_data_source_file c8ce01749b2.cif
_cod_data_source_block IG325
_cod_depositor_comments 'Adding full bibliography for 7231701--7231709.cif.'
_cod_database_code 7231703
_shelx_shelxl_version_number 2017/1
_shelx_space_group_comment
;
The symmetry employed for this shelxl refinement is uniquely defined
by the following loop, which should always be used as a source of
symmetry information in preference to the above space-group names.
They are only intended as comments.
;
_shelx_estimated_absorpt_t_min 0.114
_shelx_estimated_absorpt_t_max 0.328

loop_
_space_group_symop_operation_xyz
'x, y, z'
'-x, -y, -z'

loop_
_atom_site_label
_atom_site_type_symbol
_atom_site_fract_x
_atom_site_fract_y
_atom_site_fract_z
_atom_site_U_iso_or_equiv
_atom_site_adp_type
_atom_site_occupancy
_atom_site_site_symmetry_order
_atom_site_calc_flag
_atom_site_refinement_flags_posn
_atom_site_refinement_flags_adp
Bi1 Bi 0.42145(2) 0.63128(2) 0.64353(2) 0.01162(7) Uani 1 1 d . .
Br11 Br 0.56762(6) 0.86079(5) 0.84531(6) 0.01877(14) Uani 1 1 d . .
Br12 Br 0.45798(6) 0.80393(5) 0.46393(6) 0.01588(14) Uani 1 1 d . .
Br13 Br 0.12852(6) 0.62911(6) 0.66296(7) 0.01782(15) Uani 1 1 d . .
Br14 Br 0.40234(6) 0.46039(5) 0.82133(6) 0.01643(14) Uani 1 1 d . .
Br15 Br 0.72247(6) 0.60254(5) 0.59270(6) 0.01494(14) Uani 1 1 d . .
N1 N 0.1386(5) 0.8703(5) 0.4142(5) 0.0194(12) Uani 1 1 d . .
H1 H 0.217400 0.850075 0.450270 0.023 Uiso 1 1 calc R U
C11 C -0.0066(6) 0.8065(5) 0.4338(6) 0.0171(14) Uani 1 1 d . .
H11 H -0.022682 0.740255 0.484852 0.021 Uiso 1 1 calc R U
C12 C -0.1305(6) 0.8377(5) 0.3799(6) 0.0128(13) Uani 1 1 d . .
H12 H -0.232692 0.794543 0.394167 0.015 Uiso 1 1 calc R U
C13 C -0.1044(6) 0.9332(5) 0.3040(6) 0.0153(13) Uani 1 1 d . .
C14 C 0.0458(6) 0.9967(6) 0.2854(7) 0.0206(15) Uani 1 1 d . .
H14 H 0.064484 1.062589 0.233948 0.025 Uiso 1 1 calc R U
C15 C 0.1664(7) 0.9635(6) 0.3415(7) 0.0214(15) Uani 1 1 d . .
H15 H 0.269745 1.006288 0.329282 0.026 Uiso 1 1 calc R U
Br1 Br -0.27193(7) 0.97765(6) 0.23014(7) 0.02333(16) Uani 1 1 d . .
N2 N 0.7151(5) 0.3722(4) 0.8549(5) 0.0176(12) Uani 1 1 d . .
H2 H 0.640758 0.400220 0.823089 0.021 Uiso 1 1 calc R U
C21 C 0.6856(6) 0.2934(6) 0.9395(7) 0.0216(15) Uani 1 1 d . .
H21 H 0.586409 0.269095 0.964233 0.026 Uiso 1 1 calc R U
C22 C 0.7984(6) 0.2475(5) 0.9908(6) 0.0191(14) Uani 1 1 d . .
H22 H 0.778295 0.189215 1.049364 0.023 Uiso 1 1 calc R U
C23 C 0.9425(6) 0.2885(5) 0.9546(6) 0.0158(13) Uani 1 1 d . .
C24 C 0.9707(6) 0.3699(5) 0.8654(6) 0.0145(13) Uani 1 1 d . .
H24 H 1.069216 0.396431 0.839622 0.017 Uiso 1 1 calc R U
C25 C 0.8528(6) 0.4109(5) 0.8158(6) 0.0174(14) Uani 1 1 d . .
H25 H 0.868103 0.466069 0.754281 0.021 Uiso 1 1 calc R U
Br2 Br 1.10679(7) 0.23631(6) 1.02833(7) 0.02299(15) Uani 1 1 d . .

loop_
_atom_site_aniso_label
_atom_site_aniso_U_11
_atom_site_aniso_U_22
_atom_site_aniso_U_33
_atom_site_aniso_U_23
_atom_site_aniso_U_13
_atom_site_aniso_U_12
Bi1 0.00978(11) 0.01320(11) 0.01320(15) 0.00408(10) 0.00270(9) 0.00501(8)
Br11 0.0192(3) 0.0176(3) 0.0167(4) 0.0024(3) 0.0029(3) 0.0034(2)
Br12 0.0142(3) 0.0175(3) 0.0184(4) 0.0080(3) 0.0041(3) 0.0064(2)
Br13 0.0112(3) 0.0247(3) 0.0208(4) 0.0079(3) 0.0042(3) 0.0087(2)
Br14 0.0159(3) 0.0196(3) 0.0178(4) 0.0086(3) 0.0048(3) 0.0086(2)
Br15 0.0099(3) 0.0171(3) 0.0187(4) 0.0044(3) 0.0027(3) 0.0057(2)
N1 0.016(2) 0.027(3) 0.014(3) -0.001(2) -0.001(2) 0.012(2)
C11 0.023(3) 0.015(3) 0.013(4) 0.003(3) 0.006(3) 0.007(2)
C12 0.015(3) 0.010(3) 0.011(4) -0.002(2) 0.003(3) 0.003(2)
C13 0.017(3) 0.014(3) 0.013(4) 0.002(3) -0.001(3) 0.005(2)
C14 0.022(3) 0.018(3) 0.019(4) 0.009(3) 0.003(3) 0.001(3)
C15 0.016(3) 0.024(3) 0.019(4) 0.001(3) 0.005(3) 0.002(3)
Br1 0.0238(3) 0.0243(3) 0.0250(5) 0.0091(3) -0.0003(3) 0.0126(3)
N2 0.020(3) 0.019(3) 0.015(3) 0.003(2) 0.001(2) 0.011(2)
C21 0.012(3) 0.023(3) 0.023(5) 0.000(3) 0.001(3) 0.001(2)
C22 0.025(3) 0.016(3) 0.018(4) 0.007(3) 0.008(3) 0.008(3)
C23 0.016(3) 0.016(3) 0.013(4) -0.002(3) -0.002(3) 0.009(2)
C24 0.015(3) 0.016(3) 0.011(4) -0.001(3) 0.004(3) 0.005(2)
C25 0.023(3) 0.018(3) 0.011(4) 0.007(3) 0.003(3) 0.005(3)
Br2 0.0262(3) 0.0274(3) 0.0200(4) 0.0073(3) 0.0003(3) 0.0160(3)

loop_
_atom_type_symbol
_atom_type_description
_atom_type_scat_dispersion_real
_atom_type_scat_dispersion_imag
_atom_type_scat_source
C C 0.0033 0.0016 'International Tables Vol C Tables 4.2.6.8 and 6.1.1.4'
H H 0.0000 0.0000 'International Tables Vol C Tables 4.2.6.8 and 6.1.1.4'
N N 0.0061 0.0033 'International Tables Vol C Tables 4.2.6.8 and 6.1.1.4'
Br Br -0.2901 2.4595 'International Tables Vol C Tables 4.2.6.8 and 6.1.1.4'
Bi Bi -4.1077 10.2566 'International Tables Vol C Tables 4.2.6.8 and 6.1.1.4'

loop_
_geom_angle_atom_site_label_1
_geom_angle_atom_site_label_2
_geom_angle_atom_site_label_3
_geom_angle
_geom_angle_site_symmetry_3
_geom_angle_publ_flag
Br11 Bi1 Br12 89.871(18) . yes
Br11 Bi1 Br14 89.769(19) . yes
Br11 Bi1 Br15 93.351(17) . yes
Br11 Bi1 Br15 174.583(17) 2_666 yes
Br12 Bi1 Br15 85.112(18) 2_666 yes
Br12 Bi1 Br15 85.728(16) . yes
Br13 Bi1 Br11 94.165(19) . yes
Br13 Bi1 Br12 93.930(17) . yes
Br13 Bi1 Br14 89.231(17) . yes
Br13 Bi1 Br15 88.226(18) 2_666 yes
Br13 Bi1 Br15 172.48(2) . yes
Br14 Bi1 Br12 176.837(16) . yes
Br14 Bi1 Br15 91.156(16) . yes
Br14 Bi1 Br15 95.129(17) 2_666 yes
Br15 Bi1 Br15 84.255(17) 2_666 yes
Bi1 Br15 Bi1 95.746(17) 2_666 yes
C11 N1 H1 119.0 . ?
C15 N1 H1 119.0 . ?
C15 N1 C11 122.1(5) . ?
N1 C11 H11 120.1 . ?
N1 C11 C12 119.9(5) . ?
C12 C11 H11 120.1 . ?
C11 C12 H12 120.5 . ?
C11 C12 C13 119.0(5) . ?
C13 C12 H12 120.5 . ?
C12 C13 C14 119.9(5) . ?
C12 C13 Br1 119.6(4) . ?
C14 C13 Br1 120.5(4) . ?
C13 C14 H14 120.3 . ?
C15 C14 C13 119.4(5) . ?
C15 C14 H14 120.3 . ?
N1 C15 C14 119.8(5) . ?
N1 C15 H15 120.1 . ?
C14 C15 H15 120.1 . ?
C21 N2 H2 118.4 . ?
C21 N2 C25 123.2(5) . ?
C25 N2 H2 118.4 . ?
N2 C21 H21 120.0 . ?
N2 C21 C22 120.0(5) . ?
C22 C21 H21 120.0 . ?
C21 C22 H22 121.0 . ?
C21 C22 C23 118.0(5) . ?
C23 C22 H22 121.0 . ?
C22 C23 C24 121.1(5) . ?
C22 C23 Br2 120.2(4) . ?
C24 C23 Br2 118.7(4) . ?
C23 C24 H24 120.9 . ?
C25 C24 C23 118.3(5) . ?
C25 C24 H24 120.9 . ?
N2 C25 C24 119.3(5) . ?
N2 C25 H25 120.3 . ?
C24 C25 H25 120.3 . ?

loop_
_geom_bond_atom_site_label_1
_geom_bond_atom_site_label_2
_geom_bond_distance
_geom_bond_site_symmetry_2
_geom_bond_publ_flag
Bi1 Br11 2.7782(7) . yes
Bi1 Br12 2.8583(6) . yes
Bi1 Br13 2.7142(5) . yes
Bi1 Br14 2.8336(6) . yes
Bi1 Br15 2.9757(5) . yes
Bi1 Br15 3.0245(7) 2_666 yes
N1 H1 0.8800 . ?
N1 C11 1.352(7) . ?
N1 C15 1.344(7) . ?
C11 H11 0.9500 . ?
C11 C12 1.368(7) . ?
C12 H12 0.9500 . ?
C12 C13 1.387(7) . ?
C13 C14 1.387(7) . ?
C13 Br1 1.869(5) . ?
C14 H14 0.9500 . ?
C14 C15 1.365(8) . ?
C15 H15 0.9500 . ?
N2 H2 0.8800 . ?
N2 C21 1.332(7) . ?
N2 C25 1.344(7) . ?
C21 H21 0.9500 . ?
C21 C22 1.370(8) . ?
C22 H22 0.9500 . ?
C22 C23 1.382(7) . ?
C23 C24 1.392(8) . ?
C23 Br2 1.892(5) . ?
C24 H24 0.9500 . ?
C24 C25 1.368(7) . ?
C25 H25 0.9500 . ?
